data_4320810
loop_
_publ_author_name
'C. Doriat'
'R. K\"oppe'
'E. Baum'
'G. St\"osser'
'H. K\"ohnlein'
'H. Schn\"ockel'

_publ_section_title
;
 Molecular Lattice Fragment of LiI. Crystal Structure and ab Initio
 Calculations of [LiI(NEt3)]4
;
_journal_name_full 'Inorganic Chemistry'
_journal_page_first 1534
_journal_page_last 1537
_journal_paper_doi 10.1021/ic9903432
_journal_volume 39
_journal_year 2000
_chemical_formula_sum 'C6 H15 I Li N'
_chemical_formula_weight 235.03
_chemical_name_systematic
;
 ?
;
_space_group_IT_number 137
_symmetry_cell_setting tetragonal
_symmetry_space_group_name_Hall '-P 4ac 2a'
_symmetry_space_group_name_H-M 'P 42/n m c :2'
_atom_sites_solution_hydrogens geom
_atom_sites_solution_primary direct
_atom_sites_solution_secondary difmap
_audit_creation_method SHELXL
_cell_angle_alpha 90.00
_cell_angle_beta 90.00
_cell_angle_gamma 90.00
_cell_formula_units_Z 8
_cell_length_a 13.007(2)
_cell_length_b 13.007(2)
_cell_length_c 11.581(2)
_cell_measurement_temperature 200(2)
_cell_volume 1959.3(5)
_computing_cell_refinement 'STOE software'
_computing_data_collection 'STOE software'
_computing_data_reduction 'X-RED, STOE'
_computing_structure_refinement 'SHELXL-93 (Sheldrick, 1993)'
_computing_structure_solution 'SHELXS-86 (Sheldrick, 1990)'
_diffrn_ambient_temperature 200(2)
_diffrn_measurement_device 'STOE STADI4'
_diffrn_measurement_method 4-circle-diffractometer
_diffrn_radiation_monochromator graphite
_diffrn_radiation_source 'fine-focus sealed tube'
_diffrn_radiation_type MoKa
_diffrn_radiation_wavelength 0.71069
_diffrn_reflns_av_R_equivalents 0.0377
_diffrn_reflns_av_sigmaI/netI 0.0221
_diffrn_reflns_limit_h_max 16
_diffrn_reflns_limit_h_min -11
_diffrn_reflns_limit_k_max 16
_diffrn_reflns_limit_k_min -16
_diffrn_reflns_limit_l_max 15
_diffrn_reflns_limit_l_min -15
_diffrn_reflns_number 5600
_diffrn_reflns_theta_max 27.47
_diffrn_reflns_theta_min 2.21
_diffrn_standards_interval_count ?^M
_diffrn_standards_interval_time 120
_diffrn_standards_number 2
_exptl_absorpt_coefficient_mu 3.197
_exptl_crystal_colour yellowish
_exptl_crystal_density_diffrn 1.593
_exptl_crystal_description brick
_exptl_crystal_F_000 912
_exptl_crystal_size_max 0.6
_exptl_crystal_size_mid 0.2
_exptl_crystal_size_min 0.2
_refine_diff_density_max .248
_refine_diff_density_min -.258
_refine_diff_density_rms .051
_refine_ls_extinction_coef 0.00090(10)
_refine_ls_extinction_expression Fc^*^=kFc[1+0.001xFc^2^l^3^/sin(2q)]^-1/4^
_refine_ls_extinction_method SHELXL
_refine_ls_goodness_of_fit_all 1.134
_refine_ls_goodness_of_fit_obs 1.133
_refine_ls_hydrogen_treatment refall
_refine_ls_matrix_type full
_refine_ls_number_parameters 109
_refine_ls_number_reflns 1217
_refine_ls_number_restraints 0
_refine_ls_restrained_S_all 1.153
_refine_ls_restrained_S_obs 1.133
_refine_ls_R_factor_all 0.0345
_refine_ls_R_factor_obs 0.0180
_refine_ls_shift/esd_max 0.002
_refine_ls_shift/esd_mean 0.000
_refine_ls_structure_factor_coef Fsqd
_refine_ls_weighting_details 'w=1/[s^2^(Fo^2^)+( 0.0115P)^2^+0.4631P] where P=(Fo^2^+2Fc^2^)/3'
_refine_ls_weighting_scheme calc
_refine_ls_wR_factor_all 0.0419
_refine_ls_wR_factor_obs 0.0349
_reflns_number_observed 905
_reflns_number_total 1222
_reflns_observed_criterion >2sigma(I)
_cod_data_source_file ic9903432.cif
_cod_data_source_block clem34
_cod_depositor_comments
;
The following automatic conversions were performed:

'_refine_ls_weighting_scheme' value 'calc w=1/[s^2^(Fo^2^)+(
0.0115P)^2^+0.4631P] where P=(Fo^2^+2Fc^2^)/3' was changed to 'calc'.
New tag '_refine_ls_weighting_details' was created. The value of the
new tag was set to 'w=1/[s^2^(Fo^2^)+( 0.0115P)^2^+0.4631P] where
P=(Fo^2^+2Fc^2^)/3'.

Automatic conversion script
Id: cif_fix_values 3143 2015-03-26 13:38:13Z robertas 
;
_cod_original_cell_volume 1959.4(5)
_cod_original_sg_symbol_H-M 'P 42/n m c'
_cod_database_code 4320810

loop_
_symmetry_equiv_pos_as_xyz
'x, y, z'
'-x+1/2, -y+1/2, z'
'-y+1/2, x, z+1/2'
'y, -x+1/2, z+1/2'
'-x, y+1/2, -z'
'x+1/2, -y, -z'
'y+1/2, x+1/2, -z+1/2'
'-y, -x, -z+1/2'
'-x, -y, -z'
'x-1/2, y-1/2, -z'
'y-1/2, -x, -z-1/2'
'-y, x-1/2, -z-1/2'
'x, -y-1/2, z'
'-x-1/2, y, z'
'-y-1/2, -x-1/2, z-1/2'
'y, x, z-1/2'

loop_
_atom_site_aniso_label
_atom_site_aniso_U_11
_atom_site_aniso_U_22
_atom_site_aniso_U_33
_atom_site_aniso_U_23
_atom_site_aniso_U_13
_atom_site_aniso_U_12
I 0.0391(2) 0.0413(2) 0.04273(13) 0.000 0.00585(11) 0.000
Li 0.039(3) 0.049(3) 0.047(3) 0.000 0.003(3) 0.000
N 0.0378(15) 0.0363(15) 0.044(2) 0.000 -0.0003(13) 0.000
C1 0.055(3) 0.053(3) 0.057(3) -0.011(3) -0.003(3) 0.003(3)
C2 0.062(3) 0.075(4) 0.047(2) 0.000 0.000(3) 0.000
C3A 0.053(3) 0.048(3) 0.057(3) -0.002(3) -0.005(3) -0.010(3)
C4 0.074(3) 0.052(2) 0.072(2) 0.012(2) -0.008(2) -0.0170(14)
C3B 0.038(3) 0.055(3) 0.074(4) 0.009(3) 0.002(3) -0.001(2)

loop_
_atom_site_label
_atom_site_type_symbol
_atom_site_fract_x
_atom_site_fract_y
_atom_site_fract_z
_atom_site_U_iso_or_equiv
_atom_site_thermal_displace_type
_atom_site_occupancy
_atom_site_calc_flag
_atom_site_refinement_flags
_atom_site_disorder_group
I I 0.41590(2) 0.7500 0.11530(2) 0.04103(10) Uani 1 d S .
Li Li 0.3898(4) 0.7500 0.3572(5) 0.0448(13) Uani 1 d S .
N N 0.5270(2) 0.7500 0.4535(2) 0.0396(6) Uani 1 d S .
C1 C 0.5058(5) 0.7953(5) 0.5687(5) 0.0547(14) Uani 0.50 d P .
H1A H 0.5710(53) 0.7925(47) 0.6147(51) 0.101(26) Uiso 0.50 d P .
H1B H 0.4922(42) 0.8665(48) 0.5593(51) 0.047(16) Uiso 0.50 d P .
C2 C 0.4191(5) 0.7500 0.6329(4) 0.0611(11) Uani 1 d S .
H2A H 0.4079(54) 0.7837(61) 0.7061(63) 0.099(31) Uiso 0.50 d P .
H2B H 0.4128(75) 0.6797(72) 0.6478(84) 0.127(39) Uiso 0.50 d P .
H2C H 0.3512(35) 0.7500 0.5835(36) 0.066(13) Uiso 1 d S .
C3A C 0.5684(5) 0.8543(5) 0.4705(5) 0.0525(14) Uani 0.50 d P 1
H3A H 0.6342(42) 0.8546(38) 0.5216(36) 0.043(12) Uiso 0.50 d P 1
H3B H 0.5195(46) 0.8970(42) 0.5064(54) 0.050(17) Uiso 0.50 d P 1
C4 C 0.5816(3) 0.9175(3) 0.3637(3) 0.0660(9) Uani 1 d . 1
H4A H 0.6339(43) 0.9178(43) 0.3144(44) 0.179(26) Uiso 1 d . 1
H4B H 0.5962(50) 0.9816(48) 0.4041(49) 0.228(30) Uiso 1 d . 1
H4C H 0.5198(28) 0.9158(27) 0.3162(30) 0.101(13) Uiso 1 d . 1
C3B C 0.6078(4) 0.8133(5) 0.3949(6) 0.0560(14) Uani 0.50 d P 2
H3C H 0.6762(40) 0.8180(38) 0.4469(43) 0.062(14) Uiso 0.50 d P 2
H3D H 0.6273(39) 0.7800(51) 0.3132(45) 0.084(23) Uiso 0.50 d P 2
C4 C 0.5816 0.9175 0.3637 0.050 Uiso 0.00 d P 2

loop_
_atom_type_symbol
_atom_type_description
_atom_type_scat_dispersion_real
_atom_type_scat_dispersion_imag
_atom_type_scat_source
C C .0033 .0016 'International Tables Vol C Tables 4.2.6.8 and 6.1.1.4'
H H .0000 .0000 'International Tables Vol C Tables 4.2.6.8 and 6.1.1.4'
Li Li -.0003 .0001 'International Tables Vol C Tables 4.2.6.8 and 6.1.1.4'
N N .0061 .0033 'International Tables Vol C Tables 4.2.6.8 and 6.1.1.4'
I I -.4742 1.8119 'International Tables Vol C Tables 4.2.6.8 and 6.1.1.4'

loop_
_geom_angle_atom_site_label_1
_geom_angle_atom_site_label_2
_geom_angle_atom_site_label_3
_geom_angle
_geom_angle_site_symmetry_1
_geom_angle_site_symmetry_3
_geom_angle_publ_flag
Li I Li 78.3(2) . 11_566 ?
Li I Li 78.3(2) . 12_666 ?
Li I Li 79.6(2) 11_566 12_666 ?
N Li I 115.1(2) . . ?
N Li I 118.9(2) . 11_566 ?
I Li I 100.85(15) . 11_566 ?
N Li I 118.9(2) . 12_666 ?
I Li I 100.85(15) . 12_666 ?
I Li I 98.9(2) 11_566 12_666 ?
C3A N C3A 134.2(6) . 13_575 ?
C3A N C1 65.3(4) . . ?
C3A N C1 108.3(4) 13_575 . ?
C3A N C1 108.3(4) . 13_575 ?
C3A N C1 65.3(4) 13_575 13_575 ?
C1 N C1 46.8(5) . 13_575 ?
C1 N C3B 108.6(4) . . ?
C1 N C3B 139.1(4) 13_575 . ?
C1 N C3B 139.1(4) . 13_575 ?
C1 N C3B 108.6(4) 13_575 13_575 ?
C3B N C3B 66.7(5) . 13_575 ?
C3A N Li 112.4(3) . . ?
C3A N Li 112.4(3) 13_575 . ?
C1 N Li 108.6(3) . . ?
C1 N Li 108.6(3) 13_575 . ?
C3B N Li 110.8(3) . . ?
C3B N Li 110.8(3) 13_575 . ?
C2 C1 N 115.9(4) . . ?
C2 C1 H1A 111.3(36) . . ?
N C1 H1A 107.9(36) . . ?
C2 C1 H1B 107.8(37) . . ?
N C1 H1B 108.7(37) . . ?
H1A C1 H1B 104.7(49) . . ?
C2 C1 H3B 132.7(25) . . ?
N C1 H3B 84.1(23) . . ?
H1A C1 H3B 100.7(42) . . ?
H1B C1 H3B 27.9(39) . . ?
C1 C2 H2A 112.1(42) . . ?
C1 C2 H2B 123.5(64) . . ?
H2A C2 H2B 105.6(88) . . ?
C1 C2 H2C 111.5(21) . . ?
H2A C2 H2C 110.6(47) . . ?
H2B C2 H2C 91.6(59) . . ?
N C3A C4 116.0(4) . . ?
N C3A H1B 86.9(24) . . ?
C4 C3A H1B 127.6(26) . . ?
N C3A H3A 112.4(28) . . ?
C4 C3A H3A 111.9(29) . . ?
H1B C3A H3A 99.2(34) . . ?
N C3A H3B 110.8(36) . . ?
C4 C3A H3B 96.8(38) . . ?
H1B C3A H3B 32.1(39) . . ?
H3A C3A H3B 107.6(41) . . ?
N C3A H3C 91.6(21) . . ?
H1B C3A H3C 143.8(30) . . ?
C3A C4 H4A 128.5(36) . . ?
C3A C4 H4B 95.5(34) . . ?
H4A C4 H4B 98.9(47) . . ?
C3A C4 H4C 111.1(20) . . ?
H4A C4 H4C 105.6(35) . . ?
H4B C4 H4C 116.7(42) . . ?
C4 C3B N 117.6(4) . . ?
C4 C3B H3C 106.4(28) . . ?
N C3B H3C 111.0(28) . . ?
C4 C3B H3D 102.4(35) . . ?
N C3B H3D 110.1(34) . . ?
H3C C3B H3D 108.8(38) . . ?
H4A C4 H4B 98.9(46) . . ?
H4A C4 H4C 105.6(34) . . ?
H4B C4 H4C 116.7(41) . . ?

loop_
_geom_bond_atom_site_label_1
_geom_bond_atom_site_label_2
_geom_bond_distance
_geom_bond_site_symmetry_2
_geom_bond_publ_flag
I Li 2.822(6) . ?
I Li 2.840(4) 11_566 ?
I Li 2.840(4) 12_666 ?
Li N 2.104(6) . ?
Li I 2.840(4) 11_566 ?
Li I 2.840(4) 12_666 ?
N C3A 1.473(6) . ?
N C3A 1.473(6) 13_575 ?
N C1 1.484(6) . ?
N C1 1.484(6) 13_575 ?
N C3B 1.498(6) . ?
N C3B 1.498(6) 13_575 ?
C1 C2 1.475(8) . ?
C1 H1A 1.00(7) . ?
C1 H1B 0.95(6) . ?
C1 H3B 1.52(6) . ?
C2 H2A 0.97(8) . ?
C2 H2B 0.93(9) . ?
C2 H2C 1.05(4) . ?
C3A C4 1.495(7) . ?
C3A H3A 1.04(5) . ?
C3A H3B 0.94(6) . ?
C3A H3C 1.50(5) . ?
C4 H4A 0.89(6) . ?
C4 H4B 0.97(6) . ?
C4 H4C 0.97(4) . ?
C3B C4 1.443(6) . ?
C3B H3C 1.08(5) . ?
C3B H3D 1.07(5) . ?
